data_7707250
loop_
_publ_author_name
'Khan, Firoz Shah Tuglak'
'Waldbusser, Amy L.'
'Carrasco, Maria C.'
'Pourhadi, Hadi'
'Hematian, Shabnam'

_publ_section_title
;
 Synthetic, spectroscopic, structural, and electrochemical investigations
 of ferricenium derivatives with weakly coordinating anions: ion pairing,
 substituent, and solvent effects.
;
_journal_issue 21
_journal_name_full 'Dalton transactions (Cambridge, England : 2003)'
_journal_page_first 7433
_journal_page_last 7455
_journal_paper_doi 10.1039/d1dt01192h
_journal_volume 50
_journal_year 2021
_chemical_formula_moiety 'C24 B F20, C12 H12 Fe O'
_chemical_formula_sum 'C36 H12 B F20 Fe O'
_chemical_formula_weight 907.12
_space_group_crystal_system triclinic
_space_group_IT_number 2
_space_group_name_Hall '-P 1'
_space_group_name_H-M_alt 'P -1'
_atom_sites_solution_hydrogens geom
_atom_sites_solution_primary direct
_atom_sites_solution_secondary difmap
_audit_creation_method SHELXL-2018/3
_audit_update_record
;
2020-11-22 deposited with the CCDC.	2021-04-27 downloaded from the CCDC.
;
_cell_angle_alpha 73.244(3)
_cell_angle_beta 88.652(3)
_cell_angle_gamma 73.301(4)
_cell_formula_units_Z 2
_cell_length_a 8.5444(3)
_cell_length_b 12.5527(5)
_cell_length_c 16.3063(6)
_cell_measurement_reflns_used 7322
_cell_measurement_temperature 100(2)
_cell_measurement_theta_max 27.4240
_cell_measurement_theta_min 2.4720
_cell_volume 1600.70(11)
_computing_cell_refinement 'CrysAlisPro 1.171.40.53 (Rigaku OD, 2019)'
_computing_data_collection 'CrysAlisPro 1.171.38.43f (Rigaku OD, 2015)'
_computing_data_reduction 'CrysAlisPro 1.171.40.53 (Rigaku OD, 2019)'
_computing_molecular_graphics 'SHELXTL v6.10 (Sheldrick, 2008)'
_computing_publication_material 'SHELXTL v6.10 (Sheldrick, 2008)'
_computing_structure_refinement 'SHELXL-2018/3 (Sheldrick, 2018)'
_computing_structure_solution 'SHELXT-2018/2 (Sheldrick, 2018)'
_diffrn_ambient_temperature 100(2)
_diffrn_detector_area_resol_mean 10.3321
_diffrn_measured_fraction_theta_full 0.999
_diffrn_measured_fraction_theta_max 0.999
_diffrn_measurement_device_type 'Xcalibur, Atlas, Gemini'
_diffrn_measurement_method '\w scans'
_diffrn_radiation_monochromator graphite
_diffrn_radiation_type MoK\a
_diffrn_radiation_wavelength 0.71073
_diffrn_reflns_av_R_equivalents 0.0444
_diffrn_reflns_av_unetI/netI 0.0421
_diffrn_reflns_Laue_measured_fraction_full 0.999
_diffrn_reflns_Laue_measured_fraction_max 0.999
_diffrn_reflns_limit_h_max 10
_diffrn_reflns_limit_h_min -10
_diffrn_reflns_limit_k_max 15
_diffrn_reflns_limit_k_min -15
_diffrn_reflns_limit_l_max 19
_diffrn_reflns_limit_l_min -19
_diffrn_reflns_number 25753
_diffrn_reflns_point_group_measured_fraction_full 0.999
_diffrn_reflns_point_group_measured_fraction_max 0.999
_diffrn_reflns_theta_full 25.242
_diffrn_reflns_theta_max 25.497
_diffrn_reflns_theta_min 2.492
_diffrn_source 'fine-focus sealed X-ray tube'
_exptl_absorpt_coefficient_mu 0.622
_exptl_absorpt_correction_T_max 1.00000
_exptl_absorpt_correction_T_min 0.97076
_exptl_absorpt_correction_type gaussian
_exptl_absorpt_process_details
;
CrysAlisPro 1.171.40.53 (Rigaku Oxford Diffraction, 2019)
Numerical absorption correction based on gaussian integration over
			a multifaceted crystal model
Empirical absorption correction using spherical harmonics,
 implemented in SCALE3 ABSPACK scaling algorithm.
;
_exptl_crystal_colour green
_exptl_crystal_density_diffrn 1.882
_exptl_crystal_description block
_exptl_crystal_F_000 894
_exptl_crystal_size_max 0.158
_exptl_crystal_size_mid 0.137
_exptl_crystal_size_min 0.120
_refine_diff_density_max 0.328
_refine_diff_density_min -0.309
_refine_diff_density_rms 0.062
_refine_ls_extinction_method none
_refine_ls_goodness_of_fit_ref 1.052
_refine_ls_hydrogen_treatment constr
_refine_ls_matrix_type full
_refine_ls_number_parameters 533
_refine_ls_number_reflns 5955
_refine_ls_number_restraints 0
_refine_ls_restrained_S_all 1.052
_refine_ls_R_factor_all 0.0521
_refine_ls_R_factor_gt 0.0341
_refine_ls_shift/su_max 0.001
_refine_ls_shift/su_mean 0.000
_refine_ls_structure_factor_coef Fsqd
_refine_ls_weighting_details 'w=1/[\s^2^(Fo^2^)+(0.0246P)^2^+0.8380P] where P=(Fo^2^+2Fc^2^)/3'
_refine_ls_weighting_scheme calc
_refine_ls_wR_factor_gt 0.0655
_refine_ls_wR_factor_ref 0.0718
_reflns_Friedel_coverage 0.000
_reflns_number_gt 4720
_reflns_number_total 5955
_reflns_threshold_expression 'I > 2\s(I)'
_cod_data_source_file d1dt01192h2.cif
_cod_data_source_block AcFcBArF20
_cod_depositor_comments 'Adding full bibliography for 7707245--7707255.cif.'
_cod_database_code 7707250
_shelx_shelxl_version_number 2018/3
_shelx_space_group_comment
;
The symmetry employed for this shelxl refinement is uniquely defined
by the following loop, which should always be used as a source of
symmetry information in preference to the above space-group names.
They are only intended as comments.
;
_shelx_estimated_absorpt_t_min 0.908
_shelx_estimated_absorpt_t_max 0.929
_oxdiff_exptl_absorpt_empirical_full_min 0.974
_oxdiff_exptl_absorpt_empirical_full_max 1.036
_oxdiff_exptl_absorpt_empirical_details
;
Empirical correction (ABSPACK) includes:
- Absorption correction using spherical harmonics
- Frame scaling
;

loop_
_space_group_symop_operation_xyz
'x, y, z'
'-x, -y, -z'

loop_
_atom_site_label
_atom_site_type_symbol
_atom_site_fract_x
_atom_site_fract_y
_atom_site_fract_z
_atom_site_U_iso_or_equiv
_atom_site_adp_type
_atom_site_occupancy
_atom_site_site_symmetry_order
_atom_site_calc_flag
_atom_site_refinement_flags_posn
_atom_site_refinement_flags_adp
_atom_site_refinement_flags_occupancy
_atom_site_disorder_assembly
_atom_site_disorder_group
Fe1 Fe 0.25296(4) 0.33288(3) 0.22560(2) 0.01624(9) Uani 1 1 d . . . . .
O1 O -0.1337(2) 0.42559(17) 0.06869(11) 0.0377(5) Uani 1 1 d . . . . .
F1 F 0.43532(15) 0.97697(11) 0.16133(8) 0.0191(3) Uani 1 1 d . . . . .
F2 F 0.31665(16) 1.00534(11) 0.00445(8) 0.0233(3) Uani 1 1 d . . . . .
F3 F 0.36124(17) 0.81757(12) -0.05588(8) 0.0292(3) Uani 1 1 d . . . . .
F4 F 0.52913(16) 0.60351(11) 0.04412(8) 0.0228(3) Uani 1 1 d . . . . .
F5 F 0.64504(16) 0.57088(11) 0.20142(8) 0.0205(3) Uani 1 1 d . . . . .
F6 F 0.25235(15) 0.84531(11) 0.27155(8) 0.0210(3) Uani 1 1 d . . . . .
F7 F 0.06501(16) 0.92289(12) 0.38540(8) 0.0268(3) Uani 1 1 d . . . . .
F8 F 0.20021(18) 0.93379(13) 0.53185(9) 0.0342(4) Uani 1 1 d . . . . .
F9 F 0.53179(17) 0.87204(12) 0.55674(8) 0.0281(3) Uani 1 1 d . . . . .
F10 F 0.72372(15) 0.80345(11) 0.43914(8) 0.0207(3) Uani 1 1 d . . . . .
F11 F 0.46366(15) 0.60025(11) 0.35361(8) 0.0197(3) Uani 1 1 d . . . . .
F12 F 0.58500(17) 0.38258(11) 0.45317(8) 0.0265(3) Uani 1 1 d . . . . .
F13 F 0.91496(17) 0.28983(11) 0.49270(8) 0.0280(3) Uani 1 1 d . . . . .
F14 F 1.11575(16) 0.42516(11) 0.43554(8) 0.0232(3) Uani 1 1 d . . . . .
F15 F 0.99738(15) 0.64493(11) 0.34546(8) 0.0209(3) Uani 1 1 d . . . . .
F16 F 0.63249(16) 1.01090(11) 0.29888(8) 0.0217(3) Uani 1 1 d . . . . .
F17 F 0.82705(17) 1.13069(11) 0.21952(9) 0.0258(3) Uani 1 1 d . . . . .
F18 F 1.05361(17) 1.04700(12) 0.11601(9) 0.0295(3) Uani 1 1 d . . . . .
F19 F 1.08356(16) 0.83286(13) 0.09702(9) 0.0286(3) Uani 1 1 d . . . . .
F20 F 0.89399(15) 0.70724(11) 0.17889(8) 0.0194(3) Uani 1 1 d . . . . .
C1 C 0.0723(3) 0.2911(2) 0.16973(14) 0.0179(5) Uani 1 1 d . . . . .
C2 C 0.0144(3) 0.3223(2) 0.24480(14) 0.0206(5) Uani 1 1 d . . . . .
H2 H -0.077622 0.385268 0.246921 0.025 Uiso 1 1 calc R U . . .
C3 C 0.1189(3) 0.2424(2) 0.31557(15) 0.0238(6) Uani 1 1 d . . . . .
H3 H 0.108645 0.242399 0.373711 0.029 Uiso 1 1 calc R U . . .
C4 C 0.2409(3) 0.1629(2) 0.28541(15) 0.0238(6) Uani 1 1 d . . . . .
H4 H 0.326950 0.100371 0.319605 0.029 Uiso 1 1 calc R U . . .
C5 C 0.2131(3) 0.1920(2) 0.19578(15) 0.0208(5) Uani 1 1 d . . . . .
H5 H 0.277096 0.152531 0.159065 0.025 Uiso 1 1 calc R U . . .
C6 C 0.3238(3) 0.4633(2) 0.13785(16) 0.0276(6) Uani 1 1 d . . . . .
H6 H 0.280424 0.497291 0.080000 0.033 Uiso 1 1 calc R U . . .
C7 C 0.2621(3) 0.5015(2) 0.20847(18) 0.0301(6) Uani 1 1 d . . . . .
H7 H 0.170077 0.566465 0.206557 0.036 Uiso 1 1 calc R U . . .
C8 C 0.3606(3) 0.4267(2) 0.28266(17) 0.0278(6) Uani 1 1 d . . . . .
H8 H 0.346249 0.432196 0.339394 0.033 Uiso 1 1 calc R U . . .
C9 C 0.4836(3) 0.3426(2) 0.25770(15) 0.0242(6) Uani 1 1 d . . . . .
H9 H 0.567015 0.281109 0.294681 0.029 Uiso 1 1 calc R U . . .
C10 C 0.4617(3) 0.3652(2) 0.16852(16) 0.0252(6) Uani 1 1 d . . . . .
H10 H 0.528309 0.321984 0.134692 0.030 Uiso 1 1 calc R U . . .
C11 C -0.0034(3) 0.3510(2) 0.08014(15) 0.0237(6) Uani 1 1 d . . . . .
C12 C 0.0870(3) 0.3134(2) 0.00907(15) 0.0312(6) Uani 1 1 d . . . . .
H12A H 0.092858 0.232158 0.015727 0.047 Uiso 1 1 calc R U . . .
H12B H 0.197993 0.320472 0.010935 0.047 Uiso 1 1 calc R U . . .
H12C H 0.029425 0.362778 -0.046134 0.047 Uiso 1 1 calc R U . . .
C13 C 0.5426(3) 0.77235(19) 0.19203(13) 0.0134(5) Uani 1 1 d . . . . .
C14 C 0.4584(3) 0.87969(19) 0.13592(14) 0.0152(5) Uani 1 1 d . . . . .
C15 C 0.3968(3) 0.89755(19) 0.05454(14) 0.0164(5) Uani 1 1 d . . . . .
C16 C 0.4194(3) 0.8040(2) 0.02388(13) 0.0174(5) Uani 1 1 d . . . . .
C17 C 0.5026(3) 0.6954(2) 0.07511(14) 0.0169(5) Uani 1 1 d . . . . .
C18 C 0.5614(3) 0.68163(19) 0.15718(14) 0.0148(5) Uani 1 1 d . . . . .
C19 C 0.4995(3) 0.82317(18) 0.34747(13) 0.0138(5) Uani 1 1 d . . . . .
C20 C 0.3300(3) 0.85334(19) 0.34001(13) 0.0155(5) Uani 1 1 d . . . . .
C21 C 0.2285(3) 0.89213(19) 0.39909(14) 0.0180(5) Uani 1 1 d . . . . .
C22 C 0.2960(3) 0.8987(2) 0.47251(14) 0.0204(5) Uani 1 1 d . . . . .
C23 C 0.4636(3) 0.86753(19) 0.48435(14) 0.0185(5) Uani 1 1 d . . . . .
C24 C 0.5597(3) 0.83171(19) 0.42336(14) 0.0162(5) Uani 1 1 d . . . . .
C25 C 0.7222(3) 0.63558(19) 0.34176(13) 0.0151(5) Uani 1 1 d . . . . .
C26 C 0.6269(3) 0.5614(2) 0.37419(14) 0.0164(5) Uani 1 1 d . . . . .
C27 C 0.6869(3) 0.4480(2) 0.42485(14) 0.0197(5) Uani 1 1 d . . . . .
C28 C 0.8527(3) 0.40064(19) 0.44529(14) 0.0195(5) Uani 1 1 d . . . . .
C29 C 0.9526(3) 0.4697(2) 0.41549(14) 0.0176(5) Uani 1 1 d . . . . .
C30 C 0.8871(3) 0.58428(19) 0.36709(14) 0.0159(5) Uani 1 1 d . . . . .
C31 C 0.7559(3) 0.84883(19) 0.24625(13) 0.0146(5) Uani 1 1 d . . . . .
C32 C 0.7461(3) 0.95834(19) 0.25233(14) 0.0159(5) Uani 1 1 d . . . . .
C33 C 0.8443(3) 1.02447(19) 0.21053(14) 0.0184(5) Uani 1 1 d . . . . .
C34 C 0.9578(3) 0.9834(2) 0.15777(14) 0.0199(5) Uani 1 1 d . . . . .
C35 C 0.9728(3) 0.8757(2) 0.14830(14) 0.0191(5) Uani 1 1 d . . . . .
C36 C 0.8737(3) 0.81254(19) 0.19205(14) 0.0160(5) Uani 1 1 d . . . . .
B1 B 0.6299(3) 0.7698(2) 0.28298(16) 0.0144(5) Uani 1 1 d . . . . .

loop_
_atom_site_aniso_label
_atom_site_aniso_U_11
_atom_site_aniso_U_22
_atom_site_aniso_U_33
_atom_site_aniso_U_23
_atom_site_aniso_U_13
_atom_site_aniso_U_12
Fe1 0.01805(19) 0.01464(18) 0.01715(18) -0.00654(13) 0.00002(14) -0.00453(14)
O1 0.0283(11) 0.0419(12) 0.0321(11) -0.0102(9) -0.0066(9) 0.0061(10)
F1 0.0210(7) 0.0132(7) 0.0214(7) -0.0056(5) -0.0002(6) -0.0019(6)
F2 0.0242(8) 0.0189(7) 0.0180(7) 0.0014(6) -0.0024(6) 0.0004(6)
F3 0.0355(9) 0.0327(9) 0.0150(7) -0.0075(6) -0.0071(6) -0.0022(7)
F4 0.0291(8) 0.0230(8) 0.0199(7) -0.0122(6) 0.0010(6) -0.0069(6)
F5 0.0289(8) 0.0131(7) 0.0174(7) -0.0045(5) -0.0026(6) -0.0028(6)
F6 0.0158(7) 0.0305(8) 0.0173(7) -0.0080(6) -0.0002(6) -0.0067(6)
F7 0.0170(7) 0.0317(9) 0.0260(8) -0.0061(6) 0.0050(6) -0.0011(6)
F8 0.0355(9) 0.0411(10) 0.0264(8) -0.0187(7) 0.0136(7) -0.0039(7)
F9 0.0375(9) 0.0332(9) 0.0166(7) -0.0124(6) -0.0021(6) -0.0094(7)
F10 0.0182(7) 0.0235(8) 0.0200(7) -0.0066(6) -0.0039(6) -0.0048(6)
F11 0.0177(7) 0.0176(7) 0.0238(7) -0.0041(6) -0.0010(6) -0.0068(6)
F12 0.0313(8) 0.0199(8) 0.0275(8) 0.0001(6) 0.0019(6) -0.0135(7)
F13 0.0347(9) 0.0143(7) 0.0254(8) 0.0038(6) -0.0019(7) -0.0021(6)
F14 0.0200(7) 0.0220(8) 0.0214(7) -0.0038(6) -0.0028(6) 0.0012(6)
F15 0.0171(7) 0.0203(7) 0.0239(7) -0.0027(6) -0.0018(6) -0.0066(6)
F16 0.0235(7) 0.0158(7) 0.0285(8) -0.0102(6) 0.0078(6) -0.0068(6)
F17 0.0290(8) 0.0176(8) 0.0342(8) -0.0077(6) 0.0016(6) -0.0119(6)
F18 0.0278(8) 0.0333(9) 0.0325(8) -0.0052(7) 0.0084(6) -0.0217(7)
F19 0.0222(8) 0.0401(9) 0.0304(8) -0.0165(7) 0.0128(6) -0.0143(7)
F20 0.0191(7) 0.0185(7) 0.0225(7) -0.0104(6) 0.0031(6) -0.0041(6)
C1 0.0180(12) 0.0161(12) 0.0232(13) -0.0089(10) 0.0010(10) -0.0072(10)
C2 0.0205(13) 0.0209(13) 0.0235(13) -0.0101(10) 0.0048(10) -0.0075(11)
C3 0.0315(15) 0.0241(14) 0.0199(13) -0.0064(10) 0.0044(11) -0.0146(12)
C4 0.0294(14) 0.0123(12) 0.0283(14) -0.0023(10) -0.0043(11) -0.0073(11)
C5 0.0225(13) 0.0180(13) 0.0264(13) -0.0132(10) 0.0003(11) -0.0060(11)
C6 0.0290(15) 0.0255(15) 0.0272(14) 0.0014(11) -0.0031(12) -0.0147(12)
C7 0.0216(14) 0.0144(13) 0.0587(19) -0.0146(13) 0.0034(13) -0.0082(11)
C8 0.0279(15) 0.0408(17) 0.0307(15) -0.0226(13) 0.0093(12) -0.0231(13)
C9 0.0188(13) 0.0281(15) 0.0253(14) -0.0040(11) -0.0033(11) -0.0095(11)
C10 0.0226(14) 0.0304(15) 0.0274(14) -0.0129(11) 0.0067(11) -0.0110(12)
C11 0.0259(15) 0.0234(14) 0.0235(13) -0.0078(11) -0.0021(11) -0.0089(12)
C12 0.0417(17) 0.0321(16) 0.0209(14) -0.0098(11) 0.0009(12) -0.0102(13)
C13 0.0106(11) 0.0153(12) 0.0144(11) -0.0033(9) 0.0030(9) -0.0052(9)
C14 0.0140(12) 0.0136(12) 0.0195(12) -0.0062(9) 0.0043(9) -0.0055(10)
C15 0.0121(12) 0.0171(12) 0.0154(12) 0.0002(9) 0.0029(9) -0.0026(10)
C16 0.0148(12) 0.0258(14) 0.0106(11) -0.0052(10) -0.0015(9) -0.0042(10)
C17 0.0161(12) 0.0196(13) 0.0182(12) -0.0100(10) 0.0048(10) -0.0058(10)
C18 0.0130(12) 0.0135(12) 0.0159(12) -0.0019(9) 0.0022(9) -0.0035(10)
C19 0.0170(12) 0.0078(11) 0.0149(11) -0.0006(9) 0.0001(9) -0.0038(9)
C20 0.0194(13) 0.0141(12) 0.0119(11) -0.0024(9) -0.0014(10) -0.0047(10)
C21 0.0124(12) 0.0159(12) 0.0213(13) -0.0005(10) 0.0020(10) -0.0026(10)
C22 0.0276(14) 0.0167(13) 0.0166(12) -0.0068(10) 0.0099(10) -0.0050(11)
C23 0.0283(14) 0.0153(12) 0.0121(12) -0.0043(9) -0.0011(10) -0.0062(11)
C24 0.0153(12) 0.0123(12) 0.0183(12) -0.0005(9) -0.0024(10) -0.0036(10)
C25 0.0203(13) 0.0151(12) 0.0108(11) -0.0067(9) 0.0007(9) -0.0036(10)
C26 0.0159(12) 0.0191(13) 0.0133(11) -0.0066(9) -0.0005(9) -0.0018(10)
C27 0.0294(14) 0.0164(13) 0.0157(12) -0.0038(10) 0.0030(10) -0.0116(11)
C28 0.0300(14) 0.0118(12) 0.0131(12) -0.0022(9) -0.0009(10) -0.0019(11)
C29 0.0175(13) 0.0198(13) 0.0129(11) -0.0065(9) -0.0026(10) 0.0007(10)
C30 0.0195(13) 0.0158(12) 0.0137(11) -0.0049(9) 0.0010(9) -0.0066(10)
C31 0.0124(12) 0.0163(12) 0.0133(11) -0.0020(9) -0.0031(9) -0.0037(10)
C32 0.0133(12) 0.0169(12) 0.0158(12) -0.0047(9) -0.0002(9) -0.0018(10)
C33 0.0201(13) 0.0140(12) 0.0202(12) -0.0021(10) -0.0055(10) -0.0062(10)
C34 0.0163(12) 0.0236(14) 0.0196(12) 0.0003(10) -0.0015(10) -0.0121(11)
C35 0.0130(12) 0.0273(14) 0.0166(12) -0.0068(10) 0.0023(10) -0.0052(11)
C36 0.0158(12) 0.0166(12) 0.0158(12) -0.0053(9) -0.0028(9) -0.0045(10)
B1 0.0143(13) 0.0148(14) 0.0148(13) -0.0052(10) 0.0011(11) -0.0046(11)

loop_
_atom_type_symbol
_atom_type_description
_atom_type_scat_dispersion_real
_atom_type_scat_dispersion_imag
_atom_type_scat_source
C C 0.0033 0.0016 'International Tables Vol C Tables 4.2.6.8 and 6.1.1.4'
H H 0.0000 0.0000 'International Tables Vol C Tables 4.2.6.8 and 6.1.1.4'
B B 0.0013 0.0007 'International Tables Vol C Tables 4.2.6.8 and 6.1.1.4'
F F 0.0171 0.0103 'International Tables Vol C Tables 4.2.6.8 and 6.1.1.4'
Fe Fe 0.3463 0.8444 'International Tables Vol C Tables 4.2.6.8 and 6.1.1.4'
O O 0.0106 0.0060 'International Tables Vol C Tables 4.2.6.8 and 6.1.1.4'

loop_
_geom_angle_atom_site_label_1
_geom_angle_atom_site_label_2
_geom_angle_atom_site_label_3
_geom_angle
_geom_angle_site_symmetry_1
_geom_angle_site_symmetry_3
_geom_angle_publ_flag
C6 Fe1 C1 110.23(9) . . ?
C6 Fe1 C7 39.68(10) . . ?
C1 Fe1 C7 124.39(10) . . ?
C6 Fe1 C5 123.41(10) . . ?
C1 Fe1 C5 40.18(9) . . ?
C7 Fe1 C5 158.91(10) . . ?
C6 Fe1 C10 39.81(10) . . ?
C1 Fe1 C10 126.04(9) . . ?
C7 Fe1 C10 66.30(10) . . ?
C5 Fe1 C10 109.05(10) . . ?
C6 Fe1 C2 127.08(10) . . ?
C1 Fe1 C2 40.04(9) . . ?
C7 Fe1 C2 110.99(10) . . ?
C5 Fe1 C2 66.92(9) . . ?
C10 Fe1 C2 162.77(9) . . ?
C6 Fe1 C8 66.53(10) . . ?
C1 Fe1 C8 158.79(10) . . ?
C7 Fe1 C8 39.53(10) . . ?
C5 Fe1 C8 159.61(10) . . ?
C10 Fe1 C8 65.99(10) . . ?
C2 Fe1 C8 123.71(10) . . ?
C6 Fe1 C9 66.49(10) . . ?
C1 Fe1 C9 160.92(9) . . ?
C7 Fe1 C9 66.11(10) . . ?
C5 Fe1 C9 124.39(10) . . ?
C10 Fe1 C9 39.30(9) . . ?
C2 Fe1 C9 157.00(9) . . ?
C8 Fe1 C9 39.17(10) . . ?
C6 Fe1 C4 157.18(10) . . ?
C1 Fe1 C4 66.62(9) . . ?
C7 Fe1 C4 161.01(10) . . ?
C5 Fe1 C4 39.31(9) . . ?
C10 Fe1 C4 122.15(10) . . ?
C2 Fe1 C4 66.22(10) . . ?
C8 Fe1 C4 124.83(10) . . ?
C9 Fe1 C4 108.59(10) . . ?
C6 Fe1 C3 162.67(10) . . ?
C1 Fe1 C3 66.42(9) . . ?
C7 Fe1 C3 126.79(10) . . ?
C5 Fe1 C3 65.96(9) . . ?
C10 Fe1 C3 156.16(10) . . ?
C2 Fe1 C3 39.33(9) . . ?
C8 Fe1 C3 109.98(10) . . ?
C9 Fe1 C3 122.44(9) . . ?
C4 Fe1 C3 39.03(10) . . ?
C2 C1 C5 107.5(2) . . ?
C2 C1 C11 126.0(2) . . ?
C5 C1 C11 126.6(2) . . ?
C2 C1 Fe1 70.66(13) . . ?
C5 C1 Fe1 70.21(13) . . ?
C11 C1 Fe1 125.15(16) . . ?
C3 C2 C1 107.6(2) . . ?
C3 C2 Fe1 71.15(14) . . ?
C1 C2 Fe1 69.30(13) . . ?
C3 C2 H2 126.2 . . ?
C1 C2 H2 126.2 . . ?
Fe1 C2 H2 125.0 . . ?
C4 C3 C2 108.6(2) . . ?
C4 C3 Fe1 70.28(14) . . ?
C2 C3 Fe1 69.52(13) . . ?
C4 C3 H3 125.7 . . ?
C2 C3 H3 125.7 . . ?
Fe1 C3 H3 126.1 . . ?
C5 C4 C3 108.2(2) . . ?
C5 C4 Fe1 69.35(13) . . ?
C3 C4 Fe1 70.69(13) . . ?
C5 C4 H4 125.9 . . ?
C3 C4 H4 125.9 . . ?
Fe1 C4 H4 125.6 . . ?
C4 C5 C1 108.1(2) . . ?
C4 C5 Fe1 71.35(13) . . ?
C1 C5 Fe1 69.61(12) . . ?
C4 C5 H5 125.9 . . ?
C1 C5 H5 125.9 . . ?
Fe1 C5 H5 124.7 . . ?
C7 C6 C10 107.6(2) . . ?
C7 C6 Fe1 70.59(14) . . ?
C10 C6 Fe1 70.67(14) . . ?
C7 C6 H6 126.2 . . ?
C10 C6 H6 126.2 . . ?
Fe1 C6 H6 124.2 . . ?
C6 C7 C8 108.2(2) . . ?
C6 C7 Fe1 69.73(14) . . ?
C8 C7 Fe1 70.92(14) . . ?
C6 C7 H7 125.9 . . ?
C8 C7 H7 125.9 . . ?
Fe1 C7 H7 125.1 . . ?
C9 C8 C7 107.9(2) . . ?
C9 C8 Fe1 70.45(13) . . ?
C7 C8 Fe1 69.55(13) . . ?
C9 C8 H8 126.1 . . ?
C7 C8 H8 126.1 . . ?
Fe1 C8 H8 125.5 . . ?
C10 C9 C8 108.1(2) . . ?
C10 C9 Fe1 69.78(13) . . ?
C8 C9 Fe1 70.38(13) . . ?
C10 C9 H9 126.0 . . ?
C8 C9 H9 126.0 . . ?
Fe1 C9 H9 125.5 . . ?
C9 C10 C6 108.2(2) . . ?
C9 C10 Fe1 70.92(14) . . ?
C6 C10 Fe1 69.52(14) . . ?
C9 C10 H10 125.9 . . ?
C6 C10 H10 125.9 . . ?
Fe1 C10 H10 125.3 . . ?
O1 C11 C12 123.2(2) . . ?
O1 C11 C1 119.3(2) . . ?
C12 C11 C1 117.5(2) . . ?
C11 C12 H12A 109.5 . . ?
C11 C12 H12B 109.5 . . ?
H12A C12 H12B 109.5 . . ?
C11 C12 H12C 109.5 . . ?
H12A C12 H12C 109.5 . . ?
H12B C12 H12C 109.5 . . ?
C18 C13 C14 112.88(19) . . ?
C18 C13 B1 128.1(2) . . ?
C14 C13 B1 118.35(19) . . ?
F1 C14 C15 115.69(19) . . ?
F1 C14 C13 118.94(19) . . ?
C15 C14 C13 125.4(2) . . ?
F2 C15 C16 119.90(19) . . ?
F2 C15 C14 121.2(2) . . ?
C16 C15 C14 118.9(2) . . ?
F3 C16 C15 120.9(2) . . ?
F3 C16 C17 119.9(2) . . ?
C15 C16 C17 119.2(2) . . ?
F4 C17 C16 119.32(19) . . ?
F4 C17 C18 120.9(2) . . ?
C16 C17 C18 119.8(2) . . ?
F5 C18 C13 121.34(19) . . ?
F5 C18 C17 114.76(19) . . ?
C13 C18 C17 123.9(2) . . ?
C20 C19 C24 113.0(2) . . ?
C20 C19 B1 127.71(18) . . ?
C24 C19 B1 119.04(19) . . ?
F6 C20 C21 115.09(19) . . ?
F6 C20 C19 120.40(19) . . ?
C21 C20 C19 124.51(19) . . ?
F7 C21 C22 120.0(2) . . ?
F7 C21 C20 120.52(19) . . ?
C22 C21 C20 119.4(2) . . ?
F8 C22 C23 120.7(2) . . ?
F8 C22 C21 120.7(2) . . ?
C23 C22 C21 118.7(2) . . ?
F9 C23 C24 120.7(2) . . ?
F9 C23 C22 119.3(2) . . ?
C24 C23 C22 120.0(2) . . ?
F10 C24 C23 116.59(18) . . ?
F10 C24 C19 119.0(2) . . ?
C23 C24 C19 124.4(2) . . ?
C30 C25 C26 113.0(2) . . ?
C30 C25 B1 128.5(2) . . ?
C26 C25 B1 118.42(19) . . ?
F11 C26 C27 116.1(2) . . ?
F11 C26 C25 119.11(19) . . ?
C27 C26 C25 124.7(2) . . ?
F12 C27 C26 120.6(2) . . ?
F12 C27 C28 119.9(2) . . ?
C26 C27 C28 119.5(2) . . ?
F13 C28 C29 120.8(2) . . ?
F13 C28 C27 120.9(2) . . ?
C29 C28 C27 118.4(2) . . ?
F14 C29 C28 119.3(2) . . ?
F14 C29 C30 120.3(2) . . ?
C28 C29 C30 120.4(2) . . ?
F15 C30 C29 114.68(19) . . ?
F15 C30 C25 121.43(19) . . ?
C29 C30 C25 123.9(2) . . ?
C32 C31 C36 112.9(2) . . ?
C32 C31 B1 128.0(2) . . ?
C36 C31 B1 118.47(19) . . ?
F16 C32 C33 114.42(19) . . ?
F16 C32 C31 121.4(2) . . ?
C33 C32 C31 124.1(2) . . ?
F17 C33 C34 119.5(2) . . ?
F17 C33 C32 120.6(2) . . ?
C34 C33 C32 119.9(2) . . ?
F18 C34 C33 120.7(2) . . ?
F18 C34 C35 120.4(2) . . ?
C33 C34 C35 118.9(2) . . ?
F19 C35 C36 120.7(2) . . ?
F19 C35 C34 120.3(2) . . ?
C36 C35 C34 119.0(2) . . ?
F20 C36 C35 115.9(2) . . ?
F20 C36 C31 119.01(19) . . ?
C35 C36 C31 125.1(2) . . ?
C25 B1 C19 103.61(17) . . ?
C25 B1 C31 114.10(18) . . ?
C19 B1 C31 112.54(18) . . ?
C25 B1 C13 111.63(17) . . ?
C19 B1 C13 114.00(18) . . ?
C31 B1 C13 101.36(17) . . ?

loop_
_geom_bond_atom_site_label_1
_geom_bond_atom_site_label_2
_geom_bond_distance
_geom_bond_site_symmetry_2
_geom_bond_publ_flag
Fe1 C6 2.067(2) . ?
Fe1 C1 2.073(2) . ?
Fe1 C7 2.078(2) . ?
Fe1 C5 2.081(2) . ?
Fe1 C10 2.082(2) . ?
Fe1 C2 2.091(2) . ?
Fe1 C8 2.096(2) . ?
Fe1 C9 2.097(2) . ?
Fe1 C4 2.107(2) . ?
Fe1 C3 2.112(2) . ?
O1 C11 1.209(3) . ?
F1 C14 1.361(2) . ?
F2 C15 1.350(2) . ?
F3 C16 1.350(2) . ?
F4 C17 1.348(2) . ?
F5 C18 1.356(2) . ?
F6 C20 1.355(2) . ?
F7 C21 1.344(3) . ?
F8 C22 1.342(3) . ?
F9 C23 1.351(2) . ?
F10 C24 1.355(2) . ?
F11 C26 1.354(2) . ?
F12 C27 1.348(3) . ?
F13 C28 1.338(2) . ?
F14 C29 1.353(3) . ?
F15 C30 1.354(2) . ?
F16 C32 1.357(3) . ?
F17 C33 1.349(3) . ?
F18 C34 1.344(3) . ?
F19 C35 1.347(3) . ?
F20 C36 1.361(2) . ?
C1 C2 1.426(3) . ?
C1 C5 1.427(3) . ?
C1 C11 1.500(3) . ?
C2 C3 1.415(3) . ?
C2 H2 0.9500 . ?
C3 C4 1.409(4) . ?
C3 H3 0.9500 . ?
C4 C5 1.409(3) . ?
C4 H4 0.9500 . ?
C5 H5 0.9500 . ?
C6 C7 1.406(4) . ?
C6 C10 1.412(4) . ?
C6 H6 0.9500 . ?
C7 C8 1.411(4) . ?
C7 H7 0.9500 . ?
C8 C9 1.405(4) . ?
C8 H8 0.9500 . ?
C9 C10 1.405(3) . ?
C9 H9 0.9500 . ?
C10 H10 0.9500 . ?
C11 C12 1.492(3) . ?
C12 H12A 0.9800 . ?
C12 H12B 0.9800 . ?
C12 H12C 0.9800 . ?
C13 C18 1.382(3) . ?
C13 C14 1.390(3) . ?
C13 B1 1.664(3) . ?
C14 C15 1.372(3) . ?
C15 C16 1.367(3) . ?
C16 C17 1.370(3) . ?
C17 C18 1.386(3) . ?
C19 C20 1.386(3) . ?
C19 C24 1.395(3) . ?
C19 B1 1.649(3) . ?
C20 C21 1.381(3) . ?
C21 C22 1.375(3) . ?
C22 C23 1.374(3) . ?
C23 C24 1.368(3) . ?
C25 C30 1.387(3) . ?
C25 C26 1.393(3) . ?
C25 B1 1.649(3) . ?
C26 C27 1.377(3) . ?
C27 C28 1.377(3) . ?
C28 C29 1.371(3) . ?
C29 C30 1.382(3) . ?
C31 C32 1.385(3) . ?
C31 C36 1.389(3) . ?
C31 B1 1.656(3) . ?
C32 C33 1.380(3) . ?
C33 C34 1.370(3) . ?
C34 C35 1.373(3) . ?
C35 C36 1.373(3) . ?

loop_
_geom_torsion_atom_site_label_1
_geom_torsion_atom_site_label_2
_geom_torsion_atom_site_label_3
_geom_torsion_atom_site_label_4
_geom_torsion
_geom_torsion_site_symmetry_1
_geom_torsion_site_symmetry_2
_geom_torsion_site_symmetry_3
_geom_torsion_site_symmetry_4
_geom_torsion_publ_flag
C5 C1 C2 C3 -0.3(3) . . . . ?
C11 C1 C2 C3 178.9(2) . . . . ?
Fe1 C1 C2 C3 -61.15(16) . . . . ?
C5 C1 C2 Fe1 60.88(15) . . . . ?
C11 C1 C2 Fe1 -119.9(2) . . . . ?
C1 C2 C3 C4 0.3(3) . . . . ?
Fe1 C2 C3 C4 -59.63(16) . . . . ?
C1 C2 C3 Fe1 59.97(16) . . . . ?
C2 C3 C4 C5 -0.3(3) . . . . ?
Fe1 C3 C4 C5 -59.43(16) . . . . ?
C2 C3 C4 Fe1 59.16(16) . . . . ?
C3 C4 C5 C1 0.1(3) . . . . ?
Fe1 C4 C5 C1 -60.18(16) . . . . ?
C3 C4 C5 Fe1 60.27(16) . . . . ?
C2 C1 C5 C4 0.1(3) . . . . ?
C11 C1 C5 C4 -179.1(2) . . . . ?
Fe1 C1 C5 C4 61.28(16) . . . . ?
C2 C1 C5 Fe1 -61.16(15) . . . . ?
C11 C1 C5 Fe1 119.7(2) . . . . ?
C10 C6 C7 C8 -0.6(3) . . . . ?
Fe1 C6 C7 C8 60.76(17) . . . . ?
C10 C6 C7 Fe1 -61.32(17) . . . . ?
C6 C7 C8 C9 0.3(3) . . . . ?
Fe1 C7 C8 C9 60.30(16) . . . . ?
C6 C7 C8 Fe1 -60.01(16) . . . . ?
C7 C8 C9 C10 0.1(3) . . . . ?
Fe1 C8 C9 C10 59.84(17) . . . . ?
C7 C8 C9 Fe1 -59.74(16) . . . . ?
C8 C9 C10 C6 -0.5(3) . . . . ?
Fe1 C9 C10 C6 59.76(17) . . . . ?
C8 C9 C10 Fe1 -60.21(16) . . . . ?
C7 C6 C10 C9 0.6(3) . . . . ?
Fe1 C6 C10 C9 -60.64(17) . . . . ?
C7 C6 C10 Fe1 61.27(17) . . . . ?
C2 C1 C11 O1 -7.6(4) . . . . ?
C5 C1 C11 O1 171.4(2) . . . . ?
Fe1 C1 C11 O1 -98.2(3) . . . . ?
C2 C1 C11 C12 173.1(2) . . . . ?
C5 C1 C11 C12 -7.9(3) . . . . ?
Fe1 C1 C11 C12 82.5(3) . . . . ?
C18 C13 C14 F1 -178.18(19) . . . . ?
B1 C13 C14 F1 -7.1(3) . . . . ?
C18 C13 C14 C15 0.8(3) . . . . ?
B1 C13 C14 C15 171.8(2) . . . . ?
F1 C14 C15 F2 -0.9(3) . . . . ?
C13 C14 C15 F2 -179.9(2) . . . . ?
F1 C14 C15 C16 178.27(19) . . . . ?
C13 C14 C15 C16 -0.7(4) . . . . ?
F2 C15 C16 F3 -0.6(3) . . . . ?
C14 C15 C16 F3 -179.8(2) . . . . ?
F2 C15 C16 C17 179.23(19) . . . . ?
C14 C15 C16 C17 0.0(3) . . . . ?
F3 C16 C17 F4 1.7(3) . . . . ?
C15 C16 C17 F4 -178.1(2) . . . . ?
F3 C16 C17 C18 -179.6(2) . . . . ?
C15 C16 C17 C18 0.5(3) . . . . ?
C14 C13 C18 F5 177.83(18) . . . . ?
B1 C13 C18 F5 7.8(3) . . . . ?
C14 C13 C18 C17 -0.2(3) . . . . ?
B1 C13 C18 C17 -170.2(2) . . . . ?
F4 C17 C18 F5 0.0(3) . . . . ?
C16 C17 C18 F5 -178.57(19) . . . . ?
F4 C17 C18 C13 178.2(2) . . . . ?
C16 C17 C18 C13 -0.4(3) . . . . ?
C24 C19 C20 F6 -177.40(18) . . . . ?
B1 C19 C20 F6 -3.2(3) . . . . ?
C24 C19 C20 C21 2.3(3) . . . . ?
B1 C19 C20 C21 176.5(2) . . . . ?
F6 C20 C21 F7 -2.4(3) . . . . ?
C19 C20 C21 F7 178.0(2) . . . . ?
F6 C20 C21 C22 177.40(19) . . . . ?
C19 C20 C21 C22 -2.3(3) . . . . ?
F7 C21 C22 F8 1.2(3) . . . . ?
C20 C21 C22 F8 -178.6(2) . . . . ?
F7 C21 C22 C23 -179.5(2) . . . . ?
C20 C21 C22 C23 0.7(3) . . . . ?
F8 C22 C23 F9 0.2(3) . . . . ?
C21 C22 C23 F9 -179.1(2) . . . . ?
F8 C22 C23 C24 179.8(2) . . . . ?
C21 C22 C23 C24 0.5(3) . . . . ?
F9 C23 C24 F10 -1.0(3) . . . . ?
C22 C23 C24 F10 179.37(19) . . . . ?
F9 C23 C24 C19 179.2(2) . . . . ?
C22 C23 C24 C19 -0.4(4) . . . . ?
C20 C19 C24 F10 179.29(18) . . . . ?
B1 C19 C24 F10 4.5(3) . . . . ?
C20 C19 C24 C23 -0.9(3) . . . . ?
B1 C19 C24 C23 -175.7(2) . . . . ?
C30 C25 C26 F11 -179.30(18) . . . . ?
B1 C25 C26 F11 2.7(3) . . . . ?
C30 C25 C26 C27 -1.2(3) . . . . ?
B1 C25 C26 C27 -179.2(2) . . . . ?
F11 C26 C27 F12 -1.7(3) . . . . ?
C25 C26 C27 F12 -179.8(2) . . . . ?
F11 C26 C27 C28 177.10(19) . . . . ?
C25 C26 C27 C28 -1.1(4) . . . . ?
F12 C27 C28 F13 0.4(3) . . . . ?
C26 C27 C28 F13 -178.41(19) . . . . ?
F12 C27 C28 C29 -179.9(2) . . . . ?
C26 C27 C28 C29 1.3(3) . . . . ?
F13 C28 C29 F14 -1.0(3) . . . . ?
C27 C28 C29 F14 179.36(19) . . . . ?
F13 C28 C29 C30 -179.53(19) . . . . ?
C27 C28 C29 C30 0.8(3) . . . . ?
F14 C29 C30 F15 -1.9(3) . . . . ?
C28 C29 C30 F15 176.61(19) . . . . ?
F14 C29 C30 C25 178.11(19) . . . . ?
C28 C29 C30 C25 -3.3(3) . . . . ?
C26 C25 C30 F15 -176.56(19) . . . . ?
B1 C25 C30 F15 1.2(3) . . . . ?
C26 C25 C30 C29 3.4(3) . . . . ?
B1 C25 C30 C29 -178.8(2) . . . . ?
C36 C31 C32 F16 176.66(18) . . . . ?
B1 C31 C32 F16 6.4(3) . . . . ?
C36 C31 C32 C33 -1.1(3) . . . . ?
B1 C31 C32 C33 -171.4(2) . . . . ?
F16 C32 C33 F17 2.0(3) . . . . ?
C31 C32 C33 F17 179.84(19) . . . . ?
F16 C32 C33 C34 -176.52(18) . . . . ?
C31 C32 C33 C34 1.4(3) . . . . ?
F17 C33 C34 F18 1.0(3) . . . . ?
C32 C33 C34 F18 179.48(19) . . . . ?
F17 C33 C34 C35 -179.18(19) . . . . ?
C32 C33 C34 C35 -0.7(3) . . . . ?
F18 C34 C35 F19 0.0(3) . . . . ?
C33 C34 C35 F19 -179.86(19) . . . . ?
F18 C34 C35 C36 179.72(19) . . . . ?
C33 C34 C35 C36 -0.1(3) . . . . ?
F19 C35 C36 F20 -0.9(3) . . . . ?
C34 C35 C36 F20 179.31(19) . . . . ?
F19 C35 C36 C31 -179.91(19) . . . . ?
C34 C35 C36 C31 0.3(3) . . . . ?
C32 C31 C36 F20 -178.70(18) . . . . ?
B1 C31 C36 F20 -7.4(3) . . . . ?
C32 C31 C36 C35 0.2(3) . . . . ?
B1 C31 C36 C35 171.5(2) . . . . ?
C30 C25 B1 C19 -119.1(2) . . . . ?
C26 C25 B1 C19 58.6(2) . . . . ?
C30 C25 B1 C31 3.6(3) . . . . ?
C26 C25 B1 C31 -178.72(19) . . . . ?
C30 C25 B1 C13 117.8(2) . . . . ?
C26 C25 B1 C13 -64.6(3) . . . . ?
C20 C19 B1 C25 -111.8(2) . . . . ?
C24 C19 B1 C25 62.2(2) . . . . ?
C20 C19 B1 C31 124.5(2) . . . . ?
C24 C19 B1 C31 -61.6(3) . . . . ?
C20 C19 B1 C13 9.8(3) . . . . ?
C24 C19 B1 C13 -176.30(18) . . . . ?
C32 C31 B1 C25 -128.8(2) . . . . ?
C36 C31 B1 C25 61.4(2) . . . . ?
C32 C31 B1 C19 -11.1(3) . . . . ?
C36 C31 B1 C19 179.12(18) . . . . ?
C32 C31 B1 C13 111.1(2) . . . . ?
C36 C31 B1 C13 -58.7(2) . . . . ?
C18 C13 B1 C25 -11.0(3) . . . . ?
C14 C13 B1 C25 179.40(19) . . . . ?
C18 C13 B1 C19 -128.0(2) . . . . ?
C14 C13 B1 C19 62.4(3) . . . . ?
C18 C13 B1 C31 110.8(2) . . . . ?
C14 C13 B1 C31 -58.7(2) . . . . ?
